data_2229909
loop_
_publ_author_name
'Yao, Jin-hua'
'Guo, Bing'
'An, Kang'
'Guan, Jian-ning'

_publ_section_title
;
 5-(2-Methoxyphenyl)-1,3,4-thiadiazol-2-yl 2-methoxybenzoate
 hemihydrate
;
_journal_coeditor_code BQ2283
_journal_issue 5
_journal_name_full 'Acta Crystallographica Section E'
_journal_page_first o1046
_journal_paper_doi 10.1107/S1600536811010373
_journal_volume 67
_journal_year 2011
_chemical_formula_iupac 'C17 H14 N2 O4 S, 0.5H2 O'
_chemical_formula_moiety 'C17 H14 N2 O4 S, 0.5(H2 O)'
_chemical_formula_sum 'C17 H15 N2 O4.5 S'
_chemical_formula_weight 356.37
_chemical_melting_point 520
_chemical_name_systematic
;
5-(2-Methoxyphenyl)-1,3,4-thiadiazol-2-yl 2-methoxybenzoate hemihydrate
;
_space_group_IT_number 15
_symmetry_cell_setting monoclinic
_symmetry_space_group_name_Hall '-C 2yc'
_symmetry_space_group_name_H-M 'C 1 2/c 1'
_atom_sites_solution_hydrogens geom
_atom_sites_solution_primary direct
_atom_sites_solution_secondary difmap
_cell_angle_alpha 90.000
_cell_angle_beta 95.19(3)
_cell_angle_gamma 90.00
_cell_formula_units_Z 8
_cell_length_a 29.858(6)
_cell_length_b 14.542(3)
_cell_length_c 7.6710(15)
_cell_measurement_reflns_used 25
_cell_measurement_temperature 293(2)
_cell_measurement_theta_max 13
_cell_measurement_theta_min 9
_cell_volume 3317.1(12)
_computing_cell_refinement 'CAD-4 EXPRESS (Enraf--Nonius, 1994)'
_computing_data_collection 'CAD-4 EXPRESS (Enraf--Nonius, 1994)'
_computing_data_reduction 'XCAD4 (Harms & Wocadlo, 1995)'
_computing_molecular_graphics 'SHELXTL (Sheldrick, 2008)'
_computing_publication_material 'SHELXS97 (Sheldrick, 2008)'
_computing_structure_refinement 'SHELXL97 (Sheldrick, 2008)'
_computing_structure_solution 'SHELXS97 (Sheldrick, 2008)'
_diffrn_ambient_temperature 293(2)
_diffrn_measured_fraction_theta_full 0.999
_diffrn_measured_fraction_theta_max 0.999
_diffrn_measurement_device_type 'Enraf--Nonius CAD-4'
_diffrn_measurement_method \w/2\q
_diffrn_radiation_monochromator graphite
_diffrn_radiation_source 'fine-focus sealed tube'
_diffrn_radiation_type MoK\a
_diffrn_radiation_wavelength 0.71073
_diffrn_reflns_av_R_equivalents 0.0251
_diffrn_reflns_av_sigmaI/netI 0.0453
_diffrn_reflns_limit_h_max 35
_diffrn_reflns_limit_h_min 0
_diffrn_reflns_limit_k_max 17
_diffrn_reflns_limit_k_min 0
_diffrn_reflns_limit_l_max 9
_diffrn_reflns_limit_l_min -9
_diffrn_reflns_number 3108
_diffrn_reflns_theta_full 25.38
_diffrn_reflns_theta_max 25.38
_diffrn_reflns_theta_min 1.37
_diffrn_standards_decay_% 1
_diffrn_standards_interval_count 200
_diffrn_standards_interval_time 2
_diffrn_standards_number 3
_exptl_absorpt_coefficient_mu 0.222
_exptl_absorpt_correction_T_max 0.9781
_exptl_absorpt_correction_T_min 0.9363
_exptl_absorpt_correction_type psi-scan
_exptl_absorpt_process_details '(North <i>et al.</i>, 1968)'
_exptl_crystal_colour colorless
_exptl_crystal_density_diffrn 1.407
_exptl_crystal_density_method 'not measured'
_exptl_crystal_description block
_exptl_crystal_F_000 1464
_exptl_crystal_size_max 0.30
_exptl_crystal_size_mid 0.20
_exptl_crystal_size_min 0.10
_refine_diff_density_max 0.410
_refine_diff_density_min -0.283
_refine_ls_extinction_method none
_refine_ls_goodness_of_fit_ref 1.003
_refine_ls_hydrogen_treatment mixed
_refine_ls_matrix_type full
_refine_ls_number_parameters 228
_refine_ls_number_reflns 3050
_refine_ls_number_restraints 0
_refine_ls_restrained_S_all 1.003
_refine_ls_R_factor_all 0.1061
_refine_ls_R_factor_gt 0.0633
_refine_ls_shift/su_max 0.001
_refine_ls_shift/su_mean 0.000
_refine_ls_structure_factor_coef Fsqd
_refine_ls_weighting_details 'calc w=1/[\s^2^(Fo^2^)+(0.0980P)^2^] where P=(Fo^2^+2Fc^2^)/3'
_refine_ls_weighting_scheme calc
_refine_ls_wR_factor_gt 0.1536
_refine_ls_wR_factor_ref 0.1755
_reflns_number_gt 1881
_reflns_number_total 3050
_reflns_threshold_expression I>2sigma(I)
_cod_data_source_file bq2283.cif
_cod_data_source_block I
_cod_original_sg_symbol_H-M 'C 2/c'
_cod_original_formula_sum 'C17 H15 N2 O4.5 S1'
_cod_database_code 2229909
_cod_database_fobs_code 2229909

loop_
_symmetry_equiv_pos_site_id
_symmetry_equiv_pos_as_xyz
1 x,y,z
2 -x,y,1/2-z
3 -x,-y,-z
4 x,-y,1/2+z
5 1/2+x,1/2+y,z
6 1/2-x,1/2+y,1/2-z
7 1/2-x,1/2-y,-z
8 1/2+x,1/2-y,1/2+z

loop_
_atom_site_type_symbol
_atom_site_label
_atom_site_fract_x
_atom_site_fract_y
_atom_site_fract_z
_atom_site_U_iso_or_equiv
_atom_site_adp_type
_atom_site_calc_flag
_atom_site_refinement_flags
_atom_site_occupancy
_atom_site_disorder_assembly
_atom_site_disorder_group
C C1 0.05152(13) 0.3419(3) 0.6081(4) 0.0711(11) Uani d . 1 . .
H H1 0.0270 0.3110 0.6471 0.085 Uiso calc R 1 . .
C C2 0.04737(17) 0.3882(4) 0.4474(5) 0.0932(16) Uani d . 1 . .
H H2 0.0195 0.3907 0.3827 0.112 Uiso calc R 1 . .
C C3 0.08311(19) 0.4293(3) 0.3852(5) 0.0898(14) Uani d . 1 . .
H H3 0.0800 0.4570 0.2755 0.108 Uiso calc R 1 . .
C C4 0.12303(15) 0.4305(3) 0.4795(4) 0.0698(11) Uani d . 1 . .
H H4 0.1472 0.4607 0.4363 0.084 Uiso calc R 1 . .
C C5 0.12879(12) 0.3875(2) 0.6401(4) 0.0525(9) Uani d . 1 . .
C C6 0.09271(11) 0.3426(2) 0.7089(4) 0.0490(8) Uani d . 1 . .
C C7 0.09536(10) 0.2968(2) 0.8806(4) 0.0441(7) Uani d . 1 . .
C C8 0.10712(11) 0.2309(3) 1.1613(5) 0.0540(9) Uani d . 1 . .
C C9 0.16054(10) 0.2020(2) 1.4126(4) 0.0438(7) Uani d . 1 . .
C C10 0.16644(9) 0.1570(2) 1.5889(3) 0.0385(7) Uani d . 1 . .
C C11 0.20815(11) 0.1655(2) 1.6793(4) 0.0527(8) Uani d . 1 . .
H H11 0.2302 0.1989 1.6288 0.063 Uiso calc R 1 . .
C C12 0.21841(13) 0.1272(3) 1.8389(5) 0.0630(10) Uani d . 1 . .
H H12 0.2469 0.1350 1.8966 0.076 Uiso calc R 1 . .
C C13 0.18718(14) 0.0778(3) 1.9137(5) 0.0707(11) Uani d . 1 . .
H H13 0.1945 0.0503 2.0220 0.085 Uiso calc R 1 . .
C C14 0.14490(13) 0.0674(2) 1.8324(4) 0.0597(10) Uani d . 1 . .
H H14 0.1235 0.0336 1.8861 0.072 Uiso calc R 1 . .
C C15 0.13365(10) 0.1075(2) 1.6690(4) 0.0419(7) Uani d . 1 . .
C C16 0.20649(14) 0.4248(3) 0.6754(6) 0.1006(16) Uani d . 1 . .
H H16A 0.2114 0.3935 0.5687 0.151 Uiso calc R 1 . .
H H16B 0.2323 0.4173 0.7582 0.151 Uiso calc R 1 . .
H H16C 0.2017 0.4891 0.6517 0.151 Uiso calc R 1 . .
C C17 0.05776(12) 0.0530(3) 1.6602(5) 0.0806(13) Uani d . 1 . .
H H17A 0.0673 -0.0086 1.6895 0.121 Uiso calc R 1 . .
H H17B 0.0310 0.0510 1.5811 0.121 Uiso calc R 1 . .
H H17C 0.0517 0.0851 1.7649 0.121 Uiso calc R 1 . .
N N1 0.06100(9) 0.2548(2) 0.9303(3) 0.0558(8) Uani d . 1 . .
N N2 0.06703(10) 0.2169(2) 1.0882(4) 0.0720(9) Uani d . 1 . .
O O1 0.16829(8) 0.38751(17) 0.7453(3) 0.0615(7) Uani d . 1 . .
O O2 0.11766(6) 0.19761(15) 1.3039(3) 0.0518(6) Uani d . 1 . .
O O3 0.19112(7) 0.24147(19) 1.3498(3) 0.0691(8) Uani d . 1 . .
O O4 0.09264(7) 0.10003(17) 1.5783(3) 0.0561(6) Uani d . 1 . .
S S 0.14064(3) 0.29401(7) 1.03358(11) 0.0554(3) Uani d . 1 . .
O O1W 0.0000 0.1206(3) 0.2500 0.1159(19) Uani d S 1 . .
H H1W 0.019(3) 0.159(6) 0.167(12) 0.40(7) Uiso d . 1 . .

loop_
_atom_site_aniso_label
_atom_site_aniso_U_11
_atom_site_aniso_U_22
_atom_site_aniso_U_33
_atom_site_aniso_U_12
_atom_site_aniso_U_13
_atom_site_aniso_U_23
C1 0.073(3) 0.091(3) 0.048(2) 0.003(2) 0.0013(19) 0.009(2)
C2 0.102(4) 0.126(4) 0.048(2) 0.029(3) -0.017(2) 0.006(3)
C3 0.134(4) 0.093(4) 0.043(2) 0.019(3) 0.009(3) 0.021(2)
C4 0.120(3) 0.055(2) 0.0386(19) -0.004(2) 0.028(2) 0.0050(17)
C5 0.077(2) 0.045(2) 0.0388(17) -0.0061(17) 0.0212(17) 0.0022(15)
C6 0.058(2) 0.058(2) 0.0316(15) -0.0035(16) 0.0110(14) 0.0026(15)
C7 0.0462(17) 0.0501(19) 0.0380(16) -0.0056(15) 0.0142(13) 0.0003(14)
C8 0.0469(19) 0.061(2) 0.056(2) -0.0099(17) 0.0134(16) -0.0026(18)
C9 0.0421(16) 0.0516(19) 0.0399(16) -0.0055(15) 0.0158(13) 0.0057(15)
C10 0.0419(16) 0.0449(18) 0.0302(14) -0.0043(14) 0.0117(12) 0.0022(13)
C11 0.0518(19) 0.063(2) 0.0444(18) 0.0056(17) 0.0107(15) 0.0064(16)
C12 0.060(2) 0.075(3) 0.053(2) 0.014(2) -0.0012(18) 0.0072(19)
C13 0.094(3) 0.069(3) 0.048(2) 0.013(2) -0.001(2) 0.0129(19)
C14 0.087(3) 0.052(2) 0.0433(18) -0.007(2) 0.0264(19) 0.0063(16)
C15 0.0541(17) 0.0398(17) 0.0337(15) 0.0006(15) 0.0149(14) -0.0012(13)
C16 0.099(3) 0.110(4) 0.100(3) -0.052(3) 0.049(3) -0.003(3)
C17 0.071(2) 0.099(3) 0.077(3) -0.038(2) 0.031(2) -0.006(2)
N1 0.0557(17) 0.074(2) 0.0391(15) -0.0111(15) 0.0085(13) 0.0099(14)
N2 0.068(2) 0.090(3) 0.0583(19) -0.0133(19) 0.0061(16) 0.0060(18)
O1 0.0687(16) 0.0657(17) 0.0538(14) -0.0200(13) 0.0250(13) 0.0021(12)
O2 0.0355(11) 0.0463(13) 0.0756(16) -0.0102(10) 0.0167(11) -0.0032(12)
O3 0.0611(15) 0.100(2) 0.0479(14) -0.0212(14) 0.0167(11) 0.0271(13)
O4 0.0523(13) 0.0682(16) 0.0502(13) -0.0190(12) 0.0183(11) 0.0020(11)
S 0.0537(5) 0.0621(6) 0.0523(5) -0.0108(4) 0.0158(4) 0.0026(4)
O1W 0.083(3) 0.086(3) 0.187(6) 0.000 0.060(3) 0.000

loop_
_atom_type_symbol
_atom_type_description
_atom_type_scat_dispersion_real
_atom_type_scat_dispersion_imag
_atom_type_scat_source
C C 0.0033 0.0016 'International Tables Vol C Tables 4.2.6.8 and 6.1.1.4'
H H 0.0000 0.0000 'International Tables Vol C Tables 4.2.6.8 and 6.1.1.4'
N N 0.0061 0.0033 'International Tables Vol C Tables 4.2.6.8 and 6.1.1.4'
O O 0.0106 0.0060 'International Tables Vol C Tables 4.2.6.8 and 6.1.1.4'
S S 0.1246 0.1234 'International Tables Vol C Tables 4.2.6.8 and 6.1.1.4'

loop_
_geom_angle_atom_site_label_1
_geom_angle_atom_site_label_2
_geom_angle_atom_site_label_3
_geom_angle_site_symmetry_1
_geom_angle_site_symmetry_3
_geom_angle
_geom_angle_publ_flag
C6 C1 C2 . . 119.2(4) ?
C6 C1 H1 . . 120.4 ?
C2 C1 H1 . . 120.4 ?
C3 C2 C1 . . 121.0(4) ?
C3 C2 H2 . . 119.5 ?
C1 C2 H2 . . 119.5 ?
C4 C3 C2 . . 120.7(4) ?
C4 C3 H3 . . 119.7 ?
C2 C3 H3 . . 119.7 ?
C3 C4 C5 . . 120.7(4) ?
C3 C4 H4 . . 119.6 ?
C5 C4 H4 . . 119.6 ?
O1 C5 C4 . . 124.0(3) ?
O1 C5 C6 . . 115.4(3) ?
C4 C5 C6 . . 120.6(4) ?
C1 C6 C5 . . 117.7(3) ?
C1 C6 C7 . . 117.8(3) ?
C5 C6 C7 . . 124.5(3) ?
N1 C7 C6 . . 120.2(3) ?
N1 C7 S . . 112.9(2) ?
C6 C7 S . . 126.9(2) ?
O2 C8 N2 . . 118.9(3) ?
O2 C8 S . . 127.5(3) ?
N2 C8 S . . 113.6(3) ?
O3 C9 O2 . . 116.4(3) ?
O3 C9 C10 . . 122.2(3) ?
O2 C9 C10 . . 121.3(2) ?
C11 C10 C15 . . 117.5(3) ?
C11 C10 C9 . . 116.3(3) ?
C15 C10 C9 . . 126.2(3) ?
C12 C11 C10 . . 122.6(3) ?
C12 C11 H11 . . 118.7 ?
C10 C11 H11 . . 118.7 ?
C13 C12 C11 . . 119.7(4) ?
C13 C12 H12 . . 120.1 ?
C11 C12 H12 . . 120.1 ?
C12 C13 C14 . . 120.8(3) ?
C12 C13 H13 . . 119.6 ?
C14 C13 H13 . . 119.6 ?
C13 C14 C15 . . 120.1(3) ?
C13 C14 H14 . . 119.9 ?
C15 C14 H14 . . 119.9 ?
O4 C15 C14 . . 124.1(3) ?
O4 C15 C10 . . 116.8(3) ?
C14 C15 C10 . . 119.2(3) ?
O1 C16 H16A . . 109.5 ?
O1 C16 H16B . . 109.5 ?
H16A C16 H16B . . 109.5 ?
O1 C16 H16C . . 109.5 ?
H16A C16 H16C . . 109.5 ?
H16B C16 H16C . . 109.5 ?
O4 C17 H17A . . 109.5 ?
O4 C17 H17B . . 109.5 ?
H17A C17 H17B . . 109.5 ?
O4 C17 H17C . . 109.5 ?
H17A C17 H17C . . 109.5 ?
H17B C17 H17C . . 109.5 ?
C7 N1 N2 . . 115.0(3) ?
C8 N2 N1 . . 112.0(3) ?
C5 O1 C16 . . 117.3(3) ?
C8 O2 C9 . . 129.7(3) ?
C15 O4 C17 . . 118.0(3) ?
C7 S C8 . . 86.50(16) ?

loop_
_geom_bond_atom_site_label_1
_geom_bond_atom_site_label_2
_geom_bond_site_symmetry_2
_geom_bond_distance
_geom_bond_publ_flag
C1 C6 . 1.392(5) ?
C1 C2 . 1.401(5) ?
C1 H1 . 0.9300 ?
C2 C3 . 1.347(6) ?
C2 H2 . 0.9300 ?
C3 C4 . 1.338(5) ?
C3 H3 . 0.9300 ?
C4 C5 . 1.378(5) ?
C4 H4 . 0.9300 ?
C5 O1 . 1.367(4) ?
C5 C6 . 1.403(4) ?
C6 C7 . 1.472(4) ?
C7 N1 . 1.282(4) ?
C7 S . 1.709(3) ?
C8 O2 . 1.212(4) ?
C8 N2 . 1.291(4) ?
C8 S . 1.726(4) ?
C9 O3 . 1.214(3) ?
C9 O2 . 1.465(4) ?
C9 C10 . 1.499(4) ?
C10 C11 . 1.375(4) ?
C10 C15 . 1.401(4) ?
C11 C12 . 1.355(4) ?
C11 H11 . 0.9300 ?
C12 C13 . 1.346(5) ?
C12 H12 . 0.9300 ?
C13 C14 . 1.365(5) ?
C13 H13 . 0.9300 ?
C14 C15 . 1.396(4) ?
C14 H14 . 0.9300 ?
C15 O4 . 1.357(4) ?
C16 O1 . 1.412(4) ?
C16 H16A . 0.9600 ?
C16 H16B . 0.9600 ?
C16 H16C . 0.9600 ?
C17 O4 . 1.437(4) ?
C17 H17A . 0.9600 ?
C17 H17B . 0.9600 ?
C17 H17C . 0.9600 ?
N1 N2 . 1.328(4) ?
O1W H1W . 1.05(8) ?

loop_
_geom_hbond_atom_site_label_D
_geom_hbond_atom_site_label_H
_geom_hbond_atom_site_label_A
_geom_hbond_site_symmetry_A
_geom_hbond_distance_DH
_geom_hbond_distance_HA
_geom_hbond_distance_DA
_geom_hbond_angle_DHA
_geom_hbond_publ_flag
O1W H1W N2 1_554 1.05(9) 1.81(9) 2.821(4) 159(7) yes
C11 H11 O3 7_558 0.93 2.50 3.324(4) 148 yes

loop_
_geom_torsion_atom_site_label_1
_geom_torsion_atom_site_label_2
_geom_torsion_atom_site_label_3
_geom_torsion_atom_site_label_4
_geom_torsion_site_symmetry_1
_geom_torsion_site_symmetry_2
_geom_torsion_site_symmetry_3
_geom_torsion_site_symmetry_4
_geom_torsion
_geom_torsion_publ_flag
C6 C1 C2 C3 . . . . 3.4(7) ?
C1 C2 C3 C4 . . . . -3.2(8) ?
C2 C3 C4 C5 . . . . 1.9(7) ?
C3 C4 C5 O1 . . . . -178.6(4) ?
C3 C4 C5 C6 . . . . -0.8(6) ?
C2 C1 C6 C5 . . . . -2.3(5) ?
C2 C1 C6 C7 . . . . 177.3(3) ?
O1 C5 C6 C1 . . . . 179.0(3) ?
C4 C5 C6 C1 . . . . 1.0(5) ?
O1 C5 C6 C7 . . . . -0.5(5) ?
C4 C5 C6 C7 . . . . -178.4(3) ?
C1 C6 C7 N1 . . . . 2.8(5) ?
C5 C6 C7 N1 . . . . -177.7(3) ?
C1 C6 C7 S . . . . -175.8(3) ?
C5 C6 C7 S . . . . 3.7(5) ?
O3 C9 C10 C11 . . . . 2.2(5) ?
O2 C9 C10 C11 . . . . 179.9(3) ?
O3 C9 C10 C15 . . . . -177.7(3) ?
O2 C9 C10 C15 . . . . 0.1(5) ?
C15 C10 C11 C12 . . . . 0.9(5) ?
C9 C10 C11 C12 . . . . -179.0(3) ?
C10 C11 C12 C13 . . . . 0.7(6) ?
C11 C12 C13 C14 . . . . -1.4(6) ?
C12 C13 C14 C15 . . . . 0.7(6) ?
C13 C14 C15 O4 . . . . 179.4(3) ?
C13 C14 C15 C10 . . . . 0.9(5) ?
C11 C10 C15 O4 . . . . 179.8(3) ?
C9 C10 C15 O4 . . . . -0.4(4) ?
C11 C10 C15 C14 . . . . -1.6(4) ?
C9 C10 C15 C14 . . . . 178.2(3) ?
C6 C7 N1 N2 . . . . -179.3(3) ?
S C7 N1 N2 . . . . -0.5(4) ?
O2 C8 N2 N1 . . . . -177.8(3) ?
S C8 N2 N1 . . . . -0.1(4) ?
C7 N1 N2 C8 . . . . 0.4(5) ?
C4 C5 O1 C16 . . . . -7.5(5) ?
C6 C5 O1 C16 . . . . 174.6(3) ?
N2 C8 O2 C9 . . . . 179.1(3) ?
S C8 O2 C9 . . . . 1.8(5) ?
O3 C9 O2 C8 . . . . -3.4(5) ?
C10 C9 O2 C8 . . . . 178.8(3) ?
C14 C15 O4 C17 . . . . 4.1(5) ?
C10 C15 O4 C17 . . . . -177.4(3) ?
N1 C7 S C8 . . . . 0.4(3) ?
C6 C7 S C8 . . . . 179.1(3) ?
O2 C8 S C7 . . . . 177.3(4) ?
N2 C8 S C7 . . . . -0.2(3) ?

loop_
_cod_related_entry_id
_cod_related_entry_database
_cod_related_entry_code
1 ChemSpider 30656623
